data_4038791
loop_
_publ_author_name
'Yan, Juzhang'
'Li, Xiaoping'
'Chen, Yuzhen'
'Li, Ying'
'Chen, Weiwen'
'Zhan, Ruoting'
'Huang, Huicai'

_publ_section_title
;
 Organocatalytic 1,4-Addition of Azadienes with 3-Homoacyl Coumarins
 toward Highly Enantioenriched Benzofuran Coumarin Skeletons.
;
_journal_issue 19
_journal_name_full 'The Journal of organic chemistry'
_journal_page_first 12175
_journal_page_last 12186
_journal_paper_doi 10.1021/acs.joc.0c01379
_journal_volume 85
_journal_year 2020
_chemical_absolute_configuration unk
_chemical_formula_moiety 'C39 H28 Br N O6 S'
_chemical_formula_sum 'C39 H28 Br N O6 S'
_chemical_formula_weight 718.59
_space_group_crystal_system tetragonal
_space_group_IT_number 92
_space_group_name_Hall 'P 4abw 2nw'
_space_group_name_H-M_alt 'P 41 21 2'
_atom_sites_solution_hydrogens mixed
_atom_sites_solution_primary dual
_audit_creation_date 2019-01-24
_audit_creation_method
;
Olex2 1.2
(compiled 2018.05.29 svn.r3508 for OlexSys, GUI svn.r5506)
;
_cell_angle_alpha 90
_cell_angle_beta 90
_cell_angle_gamma 90
_cell_formula_units_Z 8
_cell_length_a 23.9795(3)
_cell_length_b 23.9795(3)
_cell_length_c 13.6928(2)
_cell_measurement_reflns_used 9759
_cell_measurement_temperature 99.98(10)
_cell_measurement_theta_max 74.7380
_cell_measurement_theta_min 2.5940
_cell_volume 7873.58(18)
_computing_cell_refinement 'CrysAlisPro 1.171.40.25a (Rigaku OD, 2018)'
_computing_data_collection 'CrysAlisPro 1.171.40.25a (Rigaku OD, 2018)'
_computing_data_reduction 'CrysAlisPro 1.171.40.25a (Rigaku OD, 2018)'
_computing_molecular_graphics 'Olex2 (Dolomanov et al., 2009)'
_computing_publication_material 'Olex2 (Dolomanov et al., 2009)'
_computing_structure_refinement 'ShelXL (Sheldrick, 2015)'
_computing_structure_solution 'ShelXT (Sheldrick, 2015)'
_diffrn_ambient_environment N~2~
_diffrn_ambient_temperature 99.98(10)
_diffrn_detector 'CCD plate'
_diffrn_detector_area_resol_mean 10.0000
_diffrn_detector_type HyPix
_diffrn_measured_fraction_theta_full 0.999
_diffrn_measured_fraction_theta_max 0.965
_diffrn_measurement_details
;
List of Runs (angles in degrees, time in seconds):

  # Type    Start    End  Width  t~exp~   \w     \q     \k     \f   Frames
--------------------------------------------------------------------------
  1  \w    -25.00  66.00   0.50    0.30    --   46.62 -83.00 108.00  182
  2  \w     60.00 133.00   0.50    2.50    --  106.69 -83.00 108.00  146
  3  \w     38.00  68.00   0.50    2.50    --  106.69 -61.00  90.00   60
  4  \w     36.00  62.00   0.50    2.50    --  106.69 -61.00  30.00   52
  5  \w     34.00  69.00   0.50    2.50    --  106.69 -61.00 120.00   70
  6  \w     76.00 128.00   0.50    2.50    --  106.69 -82.00-144.00  104
  7  \w    -66.00 -30.00   0.50    2.50    -- -102.00  61.00-150.00   72
  8  \w    -66.00 -39.00   0.50    2.50    -- -102.00  61.00 -30.00   54
  9  \w    -69.00 -34.00   0.50    2.50    -- -102.00  61.00  30.00   70
 10  \w    -68.00 -31.00   0.50    2.50    -- -102.00  61.00  60.00   74
 11  \w   -102.00 -77.00   0.50    0.30    --  -46.62-125.00  90.00   50
 12  \w   -106.00 -71.00   0.50    0.30    --  -46.62-125.00-120.00   70
;
_diffrn_measurement_device 'four-circle diffractometer'
_diffrn_measurement_device_type 'XtaLAB Synergy R, DW system, HyPix'
_diffrn_measurement_method '\w scans'
_diffrn_orient_matrix_type 'CrysAlisPro convention (1999,Acta A55,543-557)'
_diffrn_orient_matrix_UB_11 -0.0059836000
_diffrn_orient_matrix_UB_12 -0.0316713000
_diffrn_orient_matrix_UB_13 0.0973219000
_diffrn_orient_matrix_UB_21 0.0556660000
_diffrn_orient_matrix_UB_22 -0.0300788000
_diffrn_orient_matrix_UB_23 -0.0195266000
_diffrn_orient_matrix_UB_31 0.0314902000
_diffrn_orient_matrix_UB_32 0.0471156000
_diffrn_orient_matrix_UB_33 0.0529570000
_diffrn_radiation_monochromator mirror
_diffrn_radiation_probe x-ray
_diffrn_radiation_type CuK\a
_diffrn_radiation_wavelength 1.54184
_diffrn_reflns_av_R_equivalents 0.1364
_diffrn_reflns_av_unetI/netI 0.1079
_diffrn_reflns_Laue_measured_fraction_full 0.999
_diffrn_reflns_Laue_measured_fraction_max 0.965
_diffrn_reflns_limit_h_max 30
_diffrn_reflns_limit_h_min -18
_diffrn_reflns_limit_k_max 30
_diffrn_reflns_limit_k_min -18
_diffrn_reflns_limit_l_max 16
_diffrn_reflns_limit_l_min -11
_diffrn_reflns_number 25938
_diffrn_reflns_point_group_measured_fraction_full 0.993
_diffrn_reflns_point_group_measured_fraction_max 0.947
_diffrn_reflns_theta_full 67.684
_diffrn_reflns_theta_max 77.068
_diffrn_reflns_theta_min 2.606
_diffrn_source 'Rotating-anode X-ray tube'
_diffrn_source_type 'Rigaku (Cu) X-ray Source'
_exptl_absorpt_coefficient_mu 2.265
_exptl_absorpt_correction_T_max 1.00000
_exptl_absorpt_correction_T_min 0.56912
_exptl_absorpt_correction_type multi-scan
_exptl_absorpt_process_details
;
CrysAlisPro 1.171.40.25a (Rigaku Oxford Diffraction, 2018)
Empirical absorption correction using spherical harmonics,
 implemented in SCALE3 ABSPACK scaling algorithm.
;
_exptl_crystal_colour colourless
_exptl_crystal_colour_primary colourless
_exptl_crystal_density_diffrn 1.212
_exptl_crystal_description block
_exptl_crystal_F_000 2944
_exptl_crystal_size_max 0.2
_exptl_crystal_size_mid 0.1
_exptl_crystal_size_min 0.1
_refine_diff_density_max 1.934
_refine_diff_density_min -0.789
_refine_diff_density_rms 0.175
_refine_ls_abs_structure_details
;
 Flack x determined using 2192 quotients [(I+)-(I-)]/[(I+)+(I-)]
 (Parsons, Flack and Wagner, Acta Cryst. B69 (2013) 249-259).
;
_refine_ls_abs_structure_Flack -0.011(16)
_refine_ls_extinction_method none
_refine_ls_goodness_of_fit_ref 1.051
_refine_ls_hydrogen_treatment constr
_refine_ls_matrix_type full
_refine_ls_number_parameters 434
_refine_ls_number_reflns 7890
_refine_ls_number_restraints 0
_refine_ls_restrained_S_all 1.051
_refine_ls_R_factor_all 0.1017
_refine_ls_R_factor_gt 0.0884
_refine_ls_shift/su_max 0.000
_refine_ls_shift/su_mean 0.000
_refine_ls_structure_factor_coef Fsqd
_refine_ls_weighting_details 'w=1/[\s^2^(Fo^2^)+(0.1762P)^2^+1.7563P] where P=(Fo^2^+2Fc^2^)/3'
_refine_ls_weighting_scheme calc
_refine_ls_wR_factor_gt 0.2383
_refine_ls_wR_factor_ref 0.2515
_reflns_Friedel_coverage 0.744
_reflns_Friedel_fraction_full 0.986
_reflns_Friedel_fraction_max 0.922
_reflns_number_gt 6524
_reflns_number_total 7890
_reflns_threshold_expression 'I > 2\s(I)'
_cod_data_source_file jo0c01379_si_001.cif
_cod_data_source_block jz01-2_sqd
_cod_depositor_comments 'Adding full bibliography for 4038791.cif.'
_cod_original_cell_volume 7873.6(2)
_cod_database_code 4038791
_shelx_shelxl_version_number 2018/1
_shelx_space_group_comment
;
The symmetry employed for this shelxl refinement is uniquely defined
by the following loop, which should always be used as a source of
symmetry information in preference to the above space-group names.
They are only intended as comments.
;
_shelx_estimated_absorpt_t_max 0.805
_shelx_estimated_absorpt_t_min 0.660
_reflns_odcompleteness_completeness 99.88
_reflns_odcompleteness_iscentric 1
_reflns_odcompleteness_theta 66.97
_olex2_refinement_description
;
1. Fixed Uiso
 At 1.2 times of:
  All C(H) groups, All N(H) groups
 At 1.5 times of:
  All C(H,H,H) groups
2.a Riding coordinates:
 N1(H1)
2.b Ternary CH refined with riding coordinates:
 C18(H18), C10(H10)
2.c Aromatic/amide H refined with riding coordinates:
 C7(H7), C34(H34), C24(H24), C28(H28), C23(H23), C37(H37), C38(H38), C20(H20),
 C4(H4), C17(H17), C3(H3), C5(H5), C16(H16), C13(H13), C15(H15), C31(H31),
 C35(H35), C21(H21), C29(H29), C30(H30), C2(H2), C14(H14)
2.d Idealised Me refined as rotating group:
 C39(H39A,H39B,H39C)
;
_olex2_submission_special_instructions 'No special instructions were received'
_oxdiff_exptl_absorpt_empirical_details
;
Empirical correction (ABSPACK) includes:
- Absorption correction using spherical harmonics
- Frame scaling
;
_oxdiff_exptl_absorpt_empirical_full_max 2.850
_oxdiff_exptl_absorpt_empirical_full_min 0.190
_platon_squeeze_void_probe_radius 1.20

loop_
_space_group_symop_operation_xyz
'x, y, z'
'-x, -y, z+1/2'
'-y+1/2, x+1/2, z+1/4'
'y+1/2, -x+1/2, z+3/4'
'-x+1/2, y+1/2, -z+1/4'
'x+1/2, -y+1/2, -z+3/4'
'y, x, -z'
'-y, -x, -z+1/2'

loop_
_atom_site_label
_atom_site_type_symbol
_atom_site_fract_x
_atom_site_fract_y
_atom_site_fract_z
_atom_site_U_iso_or_equiv
_atom_site_adp_type
_atom_site_occupancy
_atom_site_site_symmetry_order
_atom_site_calc_flag
_atom_site_refinement_flags_posn
_atom_site_refinement_flags_adp
_atom_site_refinement_flags_occupancy
_atom_site_disorder_assembly
_atom_site_disorder_group
Br1 Br 0.74401(5) 0.37679(5) 0.63326(6) 0.0404(3) Uani 1 1 d . . . . .
S1 S 0.49652(9) 0.14036(9) 0.77078(12) 0.0259(4) Uani 1 1 d . . . . .
O4 O 0.4728(3) 0.2929(3) 0.5656(4) 0.0303(13) Uani 1 1 d . . . . .
O3 O 0.6099(3) 0.1493(3) 0.4190(4) 0.0283(13) Uani 1 1 d . . . . .
O1 O 0.4013(3) 0.1653(3) 0.3151(4) 0.0303(13) Uani 1 1 d . . . . .
O5 O 0.5501(3) 0.1664(3) 0.7610(4) 0.0307(13) Uani 1 1 d . . . . .
O6 O 0.4923(3) 0.0811(3) 0.7839(4) 0.0339(14) Uani 1 1 d . . . . .
O2 O 0.4451(3) 0.2453(3) 0.3017(4) 0.0391(16) Uani 1 1 d . . . . .
N1 N 0.4618(3) 0.1539(3) 0.6693(4) 0.0243(14) Uani 1 1 d . . . . .
H1 H 0.472894 0.133153 0.621919 0.029 Uiso 1 1 d R . . . .
C26 C 0.4557(4) 0.2113(4) 0.6395(5) 0.0273(18) Uani 1 1 d . . . . .
C11 C 0.5904(3) 0.1905(3) 0.3815(5) 0.0235(16) Uani 1 1 d . . . . .
C25 C 0.4912(3) 0.2392(4) 0.5835(5) 0.0237(16) Uani 1 1 d . . . . .
C27 C 0.4104(4) 0.2477(4) 0.6633(5) 0.0295(19) Uani 1 1 d . . . . .
C18 C 0.5449(3) 0.2219(3) 0.5353(5) 0.0218(16) Uani 1 1 d . . . . .
H18 H 0.554737 0.185203 0.561533 0.026 Uiso 1 1 calc R . . . .
C7 C 0.4864(4) 0.1222(4) 0.4297(5) 0.0277(17) Uani 1 1 d . . . . .
H7 H 0.514596 0.107778 0.468833 0.033 Uiso 1 1 calc R . . . .
C10 C 0.5376(4) 0.2150(3) 0.4236(5) 0.0222(16) Uani 1 1 d . . . . .
H10 H 0.531000 0.251650 0.394248 0.027 Uiso 1 1 calc R . . . .
C34 C 0.4218(4) 0.1437(4) 0.9199(5) 0.0286(18) Uani 1 1 d . . . . .
H34 H 0.416587 0.105799 0.908476 0.034 Uiso 1 1 calc R . . . .
C33 C 0.4601(4) 0.1735(4) 0.8661(5) 0.0264(16) Uani 1 1 d . . . . .
C24 C 0.6409(4) 0.2398(4) 0.6041(5) 0.0303(18) Uani 1 1 d . . . . .
H24 H 0.642334 0.202203 0.620564 0.036 Uiso 1 1 calc R . . . .
C12 C 0.6185(4) 0.2166(4) 0.2949(5) 0.0314(19) Uani 1 1 d . . . . .
C6 C 0.4406(4) 0.0877(4) 0.4036(5) 0.0280(18) Uani 1 1 d . . . . .
C8 C 0.4898(4) 0.1768(4) 0.3983(5) 0.0256(17) Uani 1 1 d . . . . .
C28 C 0.3602(4) 0.2452(4) 0.7183(6) 0.0330(19) Uani 1 1 d . . . . .
H28 H 0.350315 0.212675 0.750993 0.040 Uiso 1 1 calc R . . . .
C19 C 0.5930(4) 0.2610(4) 0.5584(5) 0.0273(18) Uani 1 1 d . . . . .
C23 C 0.6852(4) 0.2732(4) 0.6248(6) 0.0306(18) Uani 1 1 d . . . . .
H23 H 0.717007 0.258508 0.654047 0.037 Uiso 1 1 calc R . . . .
C37 C 0.4369(4) 0.2573(4) 0.9527(5) 0.034(2) Uani 1 1 d . . . . .
H37 H 0.442208 0.295234 0.963714 0.040 Uiso 1 1 calc R . . . .
C38 C 0.4684(4) 0.2311(4) 0.8820(6) 0.0277(17) Uani 1 1 d . . . . .
H38 H 0.494584 0.250876 0.845647 0.033 Uiso 1 1 calc R . . . .
C22 C 0.6824(4) 0.3288(4) 0.6018(5) 0.0293(18) Uani 1 1 d . . . . .
C32 C 0.4228(4) 0.2979(4) 0.6160(6) 0.034(2) Uani 1 1 d . . . . .
C36 C 0.3975(4) 0.2290(4) 1.0078(6) 0.037(2) Uani 1 1 d . . . . .
C20 C 0.5925(4) 0.3172(4) 0.5333(5) 0.0286(18) Uani 1 1 d . . . . .
H20 H 0.561448 0.331950 0.501656 0.034 Uiso 1 1 calc R . . . .
C4 C 0.3920(4) 0.0004(4) 0.4021(6) 0.035(2) Uani 1 1 d . . . . .
H4 H 0.390170 -0.037062 0.419025 0.042 Uiso 1 1 calc R . . . .
C9 C 0.4457(4) 0.1984(4) 0.3362(5) 0.0298(19) Uani 1 1 d . . . . .
C1 C 0.3990(4) 0.1100(4) 0.3465(5) 0.031(2) Uani 1 1 d . . . . .
C17 C 0.6694(4) 0.1926(4) 0.2630(5) 0.033(2) Uani 1 1 d . . . . .
H17 H 0.683612 0.161227 0.294371 0.040 Uiso 1 1 calc R . . . .
C3 C 0.3489(4) 0.0242(4) 0.3479(6) 0.034(2) Uani 1 1 d . . . . .
H3 H 0.318114 0.002803 0.330690 0.040 Uiso 1 1 calc R . . . .
C5 C 0.4367(4) 0.0316(4) 0.4305(6) 0.033(2) Uani 1 1 d . . . . .
H5 H 0.464729 0.015399 0.468016 0.040 Uiso 1 1 calc R . . . .
C16 C 0.6979(4) 0.2157(5) 0.1854(6) 0.038(2) Uani 1 1 d . . . . .
H16 H 0.731105 0.199908 0.163922 0.045 Uiso 1 1 calc R . . . .
C13 C 0.5977(5) 0.2631(5) 0.2475(7) 0.046(3) Uani 1 1 d . . . . .
H13 H 0.564280 0.278919 0.268075 0.056 Uiso 1 1 calc R . . . .
C15 C 0.6767(5) 0.2625(5) 0.1397(6) 0.047(3) Uani 1 1 d . . . . .
H15 H 0.696507 0.278205 0.088321 0.057 Uiso 1 1 calc R . . . .
C31 C 0.3897(4) 0.3447(4) 0.6195(6) 0.038(2) Uani 1 1 d . . . . .
H31 H 0.399312 0.377254 0.586568 0.045 Uiso 1 1 calc R . . . .
C35 C 0.3905(4) 0.1713(4) 0.9926(6) 0.033(2) Uani 1 1 d . . . . .
H35 H 0.365155 0.151414 1.030530 0.040 Uiso 1 1 calc R . . . .
C21 C 0.6369(4) 0.3514(4) 0.5544(6) 0.035(2) Uani 1 1 d . . . . .
H21 H 0.636313 0.388948 0.537129 0.042 Uiso 1 1 calc R . . . .
C29 C 0.3271(4) 0.2909(5) 0.7222(6) 0.043(3) Uani 1 1 d . . . . .
H29 H 0.293904 0.289389 0.757392 0.051 Uiso 1 1 calc R . . . .
C39 C 0.3637(4) 0.2578(6) 1.0846(6) 0.047(3) Uani 1 1 d . . . . .
H39A H 0.386816 0.265482 1.140298 0.070 Uiso 1 1 calc GR . . . .
H39B H 0.333249 0.234291 1.103914 0.070 Uiso 1 1 calc GR . . . .
H39C H 0.349376 0.292210 1.058948 0.070 Uiso 1 1 calc GR . . . .
C30 C 0.3419(5) 0.3409(5) 0.6739(6) 0.046(3) Uani 1 1 d . . . . .
H30 H 0.318743 0.371859 0.679147 0.056 Uiso 1 1 calc R . . . .
C2 C 0.3519(4) 0.0797(4) 0.3195(6) 0.035(2) Uani 1 1 d . . . . .
H2 H 0.323361 0.096186 0.283667 0.042 Uiso 1 1 calc R . . . .
C14 C 0.6270(6) 0.2865(6) 0.1680(7) 0.057(3) Uani 1 1 d . . . . .
H14 H 0.613117 0.317579 0.135345 0.069 Uiso 1 1 calc R . . . .

loop_
_atom_site_aniso_label
_atom_site_aniso_U_11
_atom_site_aniso_U_22
_atom_site_aniso_U_33
_atom_site_aniso_U_23
_atom_site_aniso_U_13
_atom_site_aniso_U_12
Br1 0.0456(6) 0.0500(7) 0.0257(4) 0.0026(4) -0.0037(4) -0.0219(5)
S1 0.0292(11) 0.0277(11) 0.0207(8) -0.0010(7) 0.0035(7) -0.0005(8)
O4 0.038(4) 0.032(3) 0.021(2) 0.001(2) 0.002(2) 0.010(3)
O3 0.032(3) 0.033(3) 0.020(2) 0.001(2) 0.004(2) 0.003(3)
O1 0.033(4) 0.027(3) 0.031(3) 0.003(2) -0.009(2) -0.003(3)
O5 0.026(3) 0.037(4) 0.030(3) 0.003(2) -0.001(2) 0.000(3)
O6 0.045(4) 0.022(3) 0.034(3) -0.002(2) 0.007(3) 0.007(3)
O2 0.045(4) 0.037(4) 0.036(3) 0.005(3) -0.013(3) 0.007(3)
N1 0.033(4) 0.024(4) 0.016(3) -0.004(2) 0.008(2) 0.003(3)
C26 0.030(4) 0.040(5) 0.011(3) -0.005(3) -0.003(3) -0.002(4)
C11 0.026(4) 0.025(4) 0.019(3) -0.002(3) -0.002(3) -0.005(3)
C25 0.029(4) 0.027(4) 0.015(3) -0.006(3) -0.006(3) 0.002(3)
C27 0.034(5) 0.041(5) 0.013(3) -0.005(3) 0.003(3) -0.001(4)
C18 0.022(4) 0.026(4) 0.017(3) -0.002(3) 0.003(3) 0.000(3)
C7 0.042(5) 0.028(4) 0.013(3) 0.001(3) -0.003(3) 0.005(4)
C10 0.032(4) 0.021(4) 0.014(3) 0.001(3) -0.002(3) 0.000(3)
C34 0.031(5) 0.034(5) 0.020(3) 0.000(3) 0.001(3) 0.002(4)
C33 0.030(4) 0.031(4) 0.017(3) 0.003(3) -0.001(3) -0.003(3)
C24 0.036(5) 0.031(5) 0.024(3) 0.001(3) -0.001(3) 0.001(4)
C12 0.034(5) 0.045(5) 0.015(3) -0.003(3) 0.002(3) 0.000(4)
C6 0.032(5) 0.037(5) 0.015(3) 0.000(3) 0.003(3) 0.004(4)
C8 0.024(4) 0.030(4) 0.023(3) -0.003(3) 0.002(3) 0.000(3)
C28 0.027(4) 0.046(6) 0.026(4) -0.011(4) 0.001(3) 0.005(4)
C19 0.035(5) 0.030(5) 0.017(3) -0.005(3) 0.007(3) -0.004(4)
C23 0.030(4) 0.038(5) 0.024(3) -0.005(3) -0.003(3) -0.007(4)
C37 0.050(6) 0.030(5) 0.022(3) -0.005(3) -0.010(3) 0.009(4)
C38 0.034(5) 0.024(4) 0.025(3) 0.002(3) -0.001(3) 0.000(3)
C22 0.028(4) 0.038(5) 0.022(3) 0.000(3) -0.003(3) -0.011(4)
C32 0.028(5) 0.047(6) 0.026(4) -0.011(4) -0.003(3) 0.009(4)
C36 0.039(5) 0.051(6) 0.021(3) -0.005(4) 0.000(3) 0.017(4)
C20 0.030(5) 0.031(5) 0.025(3) 0.003(3) -0.003(3) -0.001(4)
C4 0.047(6) 0.035(5) 0.024(3) 0.001(3) 0.000(3) -0.009(4)
C9 0.036(5) 0.034(5) 0.019(3) -0.003(3) 0.004(3) 0.008(4)
C1 0.041(5) 0.037(5) 0.015(3) -0.005(3) -0.002(3) 0.002(4)
C17 0.036(5) 0.048(6) 0.016(3) -0.001(3) -0.001(3) 0.001(4)
C3 0.041(5) 0.036(5) 0.025(4) -0.007(3) 0.001(3) -0.007(4)
C5 0.041(5) 0.039(5) 0.021(3) 0.005(3) -0.007(3) -0.005(4)
C16 0.026(5) 0.070(7) 0.018(3) -0.002(4) 0.005(3) 0.000(5)
C13 0.047(6) 0.058(7) 0.034(4) 0.014(4) 0.020(4) 0.009(5)
C15 0.051(6) 0.074(8) 0.017(4) 0.007(4) 0.007(4) -0.012(6)
C31 0.048(6) 0.040(5) 0.024(4) -0.003(4) -0.001(4) 0.013(4)
C35 0.029(5) 0.048(6) 0.023(3) -0.007(4) -0.002(3) 0.000(4)
C21 0.051(6) 0.031(5) 0.024(3) 0.000(3) 0.002(4) -0.010(4)
C29 0.036(6) 0.068(8) 0.024(4) -0.008(4) -0.003(4) 0.013(5)
C39 0.037(6) 0.075(8) 0.028(4) -0.016(4) 0.000(4) 0.008(5)
C30 0.049(6) 0.066(7) 0.024(4) -0.006(4) 0.000(4) 0.029(5)
C2 0.032(5) 0.043(6) 0.029(4) -0.007(4) -0.007(3) 0.003(4)
C14 0.076(9) 0.074(8) 0.022(4) 0.029(5) 0.015(5) 0.006(7)

loop_
_atom_type_symbol
_atom_type_description
_atom_type_scat_dispersion_real
_atom_type_scat_dispersion_imag
_atom_type_scat_source
C C 0.0181 0.0091 'International Tables Vol C Tables 4.2.6.8 and 6.1.1.4'
H H 0.0000 0.0000 'International Tables Vol C Tables 4.2.6.8 and 6.1.1.4'
Br Br -0.6763 1.2805 'International Tables Vol C Tables 4.2.6.8 and 6.1.1.4'
N N 0.0311 0.0180 'International Tables Vol C Tables 4.2.6.8 and 6.1.1.4'
O O 0.0492 0.0322 'International Tables Vol C Tables 4.2.6.8 and 6.1.1.4'
S S 0.3331 0.5567 'International Tables Vol C Tables 4.2.6.8 and 6.1.1.4'

loop_
_geom_angle_atom_site_label_1
_geom_angle_atom_site_label_2
_geom_angle_atom_site_label_3
_geom_angle
_geom_angle_site_symmetry_1
_geom_angle_site_symmetry_3
_geom_angle_publ_flag
O5 S1 O6 120.5(4) . . ?
O5 S1 N1 106.7(4) . . ?
O5 S1 C33 108.5(4) . . ?
O6 S1 N1 105.3(4) . . ?
O6 S1 C33 108.6(4) . . ?
N1 S1 C33 106.5(4) . . ?
C25 O4 C32 105.6(7) . . ?
C9 O1 C1 121.4(7) . . ?
C26 N1 S1 118.4(5) . . ?
C25 C26 N1 125.5(8) . . ?
C25 C26 C27 108.1(8) . . ?
C27 C26 N1 126.4(7) . . ?
O3 C11 C10 118.7(7) . . ?
O3 C11 C12 120.2(8) . . ?
C12 C11 C10 121.1(7) . . ?
O4 C25 C18 116.9(7) . . ?
C26 C25 O4 111.6(7) . . ?
C26 C25 C18 131.5(8) . . ?
C28 C27 C26 137.6(9) . . ?
C32 C27 C26 105.0(7) . . ?
C32 C27 C28 117.4(9) . . ?
C25 C18 C10 111.5(6) . . ?
C25 C18 C19 112.8(7) . . ?
C19 C18 C10 111.0(6) . . ?
C8 C7 C6 121.3(8) . . ?
C11 C10 C18 109.0(6) . . ?
C8 C10 C11 108.3(6) . . ?
C8 C10 C18 112.2(6) . . ?
C33 C34 C35 119.2(9) . . ?
C34 C33 S1 119.6(7) . . ?
C34 C33 C38 121.4(8) . . ?
C38 C33 S1 119.0(6) . . ?
C23 C24 C19 121.3(9) . . ?
C17 C12 C11 117.4(8) . . ?
C13 C12 C11 123.0(8) . . ?
C13 C12 C17 119.6(8) . . ?
C1 C6 C7 118.4(8) . . ?
C1 C6 C5 118.4(9) . . ?
C5 C6 C7 123.1(8) . . ?
C7 C8 C10 123.3(8) . . ?
C7 C8 C9 118.6(8) . . ?
C9 C8 C10 118.1(8) . . ?
C29 C28 C27 119.0(10) . . ?
C24 C19 C18 119.4(8) . . ?
C20 C19 C18 122.5(8) . . ?
C20 C19 C24 118.0(8) . . ?
C24 C23 C22 119.0(9) . . ?
C38 C37 C36 122.1(9) . . ?
C37 C38 C33 118.4(8) . . ?
C23 C22 Br1 119.5(7) . . ?
C23 C22 C21 122.0(8) . . ?
C21 C22 Br1 118.5(7) . . ?
O4 C32 C27 109.7(8) . . ?
C31 C32 O4 125.9(9) . . ?
C31 C32 C27 124.5(9) . . ?
C37 C36 C35 118.9(8) . . ?
C37 C36 C39 121.6(10) . . ?
C35 C36 C39 119.5(9) . . ?
C21 C20 C19 121.2(9) . . ?
C5 C4 C3 120.8(9) . . ?
O1 C9 C8 119.0(8) . . ?
O2 C9 O1 116.6(8) . . ?
O2 C9 C8 124.4(9) . . ?
C6 C1 O1 121.1(8) . . ?
C6 C1 C2 122.4(9) . . ?
C2 C1 O1 116.4(8) . . ?
C16 C17 C12 120.0(9) . . ?
C2 C3 C4 120.2(9) . . ?
C4 C5 C6 120.3(9) . . ?
C17 C16 C15 119.6(9) . . ?
C12 C13 C14 120.2(10) . . ?
C14 C15 C16 122.1(8) . . ?
C30 C31 C32 116.5(10) . . ?
C36 C35 C34 120.0(9) . . ?
C20 C21 C22 118.4(9) . . ?
C28 C29 C30 121.2(10) . . ?
C31 C30 C29 121.4(10) . . ?
C3 C2 C1 117.8(9) . . ?
C15 C14 C13 118.6(10) . . ?

loop_
_geom_bond_atom_site_label_1
_geom_bond_atom_site_label_2
_geom_bond_distance
_geom_bond_site_symmetry_2
_geom_bond_publ_flag
Br1 C22 1.922(8) . ?
S1 O5 1.435(7) . ?
S1 O6 1.436(7) . ?
S1 N1 1.652(7) . ?
S1 C33 1.761(8) . ?
O4 C25 1.381(10) . ?
O4 C32 1.390(11) . ?
O3 C11 1.207(10) . ?
O1 C9 1.360(12) . ?
O1 C1 1.394(12) . ?
O2 C9 1.218(12) . ?
N1 C26 1.444(12) . ?
C26 C25 1.326(12) . ?
C26 C27 1.430(13) . ?
C11 C10 1.511(12) . ?
C11 C12 1.500(11) . ?
C25 C18 1.506(11) . ?
C27 C28 1.421(12) . ?
C27 C32 1.399(14) . ?
C18 C10 1.547(9) . ?
C18 C19 1.521(12) . ?
C7 C6 1.420(13) . ?
C7 C8 1.379(13) . ?
C10 C8 1.509(12) . ?
C34 C33 1.377(12) . ?
C34 C35 1.412(12) . ?
C33 C38 1.413(12) . ?
C24 C19 1.402(13) . ?
C24 C23 1.361(13) . ?
C12 C17 1.419(14) . ?
C12 C13 1.384(15) . ?
C6 C1 1.376(12) . ?
C6 C5 1.398(14) . ?
C8 C9 1.453(12) . ?
C28 C29 1.356(15) . ?
C19 C20 1.392(13) . ?
C23 C22 1.371(13) . ?
C37 C38 1.380(13) . ?
C37 C36 1.387(15) . ?
C22 C21 1.381(14) . ?
C32 C31 1.374(14) . ?
C36 C35 1.408(15) . ?
C36 C39 1.498(12) . ?
C20 C21 1.375(14) . ?
C4 C3 1.392(14) . ?
C4 C5 1.364(14) . ?
C1 C2 1.392(14) . ?
C17 C16 1.379(13) . ?
C3 C2 1.390(14) . ?
C16 C15 1.381(16) . ?
C13 C14 1.414(13) . ?
C15 C14 1.378(18) . ?
C31 C30 1.370(15) . ?
C29 C30 1.415(18) . ?

loop_
_platon_squeeze_void_nr
_platon_squeeze_void_average_x
_platon_squeeze_void_average_y
_platon_squeeze_void_average_z
_platon_squeeze_void_volume
_platon_squeeze_void_count_electrons
_platon_squeeze_void_content
1 0.000 0.000 -0.020 837 186 ' '
2 0.500 0.500 -0.011 837 186 ' '
